data_7018989
loop_
_publ_author_name
'Li, Xinfa'
'Huang, Yuanbiao'
'Cao, Rong'

_publ_section_title
;
 A family of three-dimensional 3d--4f and 4d--4f heterometallic
 coordination polymers based on mixed isonicotinate and 2-sulfobenzoate
 ligands: syntheses, structures and photoluminescent properties
;
_journal_issue 20
_journal_name_full 'Dalton Transactions'
_journal_page_first 6195
_journal_paper_doi 10.1039/c2dt30268c
_journal_volume 41
_journal_year 2012
_chemical_formula_moiety 'C19 H12 Ag La N2 O9 S'
_chemical_formula_sum 'C19 H12 Ag La N2 O9 S'
_chemical_formula_weight 691.15
_chemical_name_systematic
;
?
;
_space_group_IT_number 14
_symmetry_cell_setting monoclinic
_symmetry_space_group_name_Hall '-P 2ybc'
_symmetry_space_group_name_H-M 'P 1 21/c 1'
_atom_sites_solution_hydrogens geom
_atom_sites_solution_primary direct
_atom_sites_solution_secondary difmap
_audit_creation_method SHELXL-97
_cell_angle_alpha 90.00
_cell_angle_beta 106.763(5)
_cell_angle_gamma 90.00
_cell_formula_units_Z 4
_cell_length_a 11.0885(5)
_cell_length_b 22.1034(8)
_cell_length_c 8.6456(4)
_cell_measurement_reflns_used 4082
_cell_measurement_temperature 293(2)
_cell_measurement_theta_max 29.0969
_cell_measurement_theta_min 2.4554
_cell_volume 2028.94(16)
_computing_cell_refinement
;
CrysAlisPro, Agilent Technologies,
Version 1.171.34.49 (release 20-01-2011 CrysAlis171 .NET)
(compiled Jan 20 2011,15:58:25)
;
_computing_data_collection
;
CrysAlisPro, Agilent Technologies,
Version 1.171.34.49 (release 20-01-2011 CrysAlis171 .NET)
(compiled Jan 20 2011,15:58:25)
;
_computing_data_reduction
;
CrysAlisPro, Agilent Technologies,
Version 1.171.34.49 (release 20-01-2011 CrysAlis171 .NET)
(compiled Jan 20 2011,15:58:25)
;
_computing_molecular_graphics 'Bruker SHELXTL'
_computing_publication_material 'Bruker SHELXTL'
_computing_structure_refinement 'SHELXL-97 (Sheldrick, 1997)'
_computing_structure_solution 'SHELXS-97 (Sheldrick, 1990)'
_diffrn_ambient_temperature 293(2)
_diffrn_detector_area_resol_mean 16.2083
_diffrn_measured_fraction_theta_full 0.991
_diffrn_measured_fraction_theta_max 0.991
_diffrn_measurement_device_type 'Xcalibur, Eos'
_diffrn_measurement_method '\w scans'
_diffrn_radiation_monochromator graphite
_diffrn_radiation_source 'fine-focus sealed tube'
_diffrn_radiation_type MoK\a
_diffrn_radiation_wavelength 0.71073
_diffrn_reflns_av_R_equivalents 0.0252
_diffrn_reflns_av_sigmaI/netI 0.0399
_diffrn_reflns_limit_h_max 13
_diffrn_reflns_limit_h_min -14
_diffrn_reflns_limit_k_max 27
_diffrn_reflns_limit_k_min -26
_diffrn_reflns_limit_l_max 10
_diffrn_reflns_limit_l_min -7
_diffrn_reflns_number 8830
_diffrn_reflns_theta_full 26.75
_diffrn_reflns_theta_max 26.75
_diffrn_reflns_theta_min 2.63
_diffrn_standards_interval_count none
_diffrn_standards_interval_time none
_exptl_absorpt_coefficient_mu 3.204
_exptl_absorpt_correction_T_max 0.3157
_exptl_absorpt_correction_T_min 0.2669
_exptl_absorpt_correction_type multi-scan
_exptl_absorpt_process_details
;
CrysAlisPro, Agilent Technologies,
Version 1.171.34.49.
Empirical absorption correction using spherical harmonics,
implemented in SCALE3 ABSPACK scaling algorithm.
;
_exptl_crystal_colour colorless
_exptl_crystal_density_diffrn 2.263
_exptl_crystal_density_method 'not measured'
_exptl_crystal_description block-shaped
_exptl_crystal_F_000 1328
_exptl_crystal_size_max 0.45
_exptl_crystal_size_mid 0.40
_exptl_crystal_size_min 0.38
_refine_diff_density_max 1.195
_refine_diff_density_min -1.868
_refine_diff_density_rms 0.139
_refine_ls_extinction_method none
_refine_ls_goodness_of_fit_ref 1.016
_refine_ls_hydrogen_treatment constr
_refine_ls_matrix_type full
_refine_ls_number_parameters 298
_refine_ls_number_reflns 4265
_refine_ls_number_restraints 0
_refine_ls_restrained_S_all 1.016
_refine_ls_R_factor_all 0.0394
_refine_ls_R_factor_gt 0.0321
_refine_ls_shift/su_max 0.002
_refine_ls_shift/su_mean 0.000
_refine_ls_structure_factor_coef Fsqd
_refine_ls_weighting_details 'calc w=1/[\s^2^(Fo^2^)+(0.0270P)^2^+6.6000P] where P=(Fo^2^+2Fc^2^)/3'
_refine_ls_weighting_scheme calc
_refine_ls_wR_factor_gt 0.0702
_refine_ls_wR_factor_ref 0.0735
_reflns_number_gt 3735
_reflns_number_total 4265
_reflns_threshold_expression >2sigma(I)
_cod_data_source_file c2dt30268c.txt
_cod_data_source_block 1-La
_cod_depositor_comments
;
The following automatic conversions were performed:

'_symmetry_cell_setting' value 'Monoclinic' changed to 'monoclinic'
according to /home/saulius/struct/CIF-dictionaries/cif_core.dic
dictionary named 'cif_core.dic' version 2.4.1 from 2010-06-29.

Automatic conversion script
Id: cif_fix_values 1715 2011-07-08 13:25:40Z adriana 
;
_cod_original_cell_volume 2028.94(15)
_cod_original_sg_symbol_H-M P2(1)/c
_cod_database_code 7018989

loop_
_symmetry_equiv_pos_as_xyz
'x, y, z'
'-x, y+1/2, -z+1/2'
'-x, -y, -z'
'x, -y-1/2, z-1/2'

loop_
_atom_site_label
_atom_site_type_symbol
_atom_site_fract_x
_atom_site_fract_y
_atom_site_fract_z
_atom_site_U_iso_or_equiv
_atom_site_adp_type
_atom_site_occupancy
_atom_site_symmetry_multiplicity
_atom_site_calc_flag
_atom_site_refinement_flags
La1 La 0.02721(2) 0.768732(10) 0.47431(3) 0.01166(7) Uani 1 1 d .
Ag1 Ag 0.28151(4) 0.88687(2) 1.21487(5) 0.03558(12) Uani 1 1 d .
S1 S 0.17865(11) 0.89654(5) 0.55444(14) 0.0226(2) Uani 1 1 d .
O1 O 0.1829(3) 0.77062(14) 0.7476(4) 0.0254(7) Uani 1 1 d .
O2 O 0.2144(3) 0.80491(17) 0.9927(4) 0.0342(9) Uani 1 1 d .
O3 O 0.0762(3) 0.88121(15) 0.6205(4) 0.0261(7) Uani 1 1 d .
O4 O 0.1871(3) 0.84946(15) 0.4364(4) 0.0245(7) Uani 1 1 d .
O5 O 0.1777(4) 0.95723(17) 0.4938(5) 0.0453(10) Uani 1 1 d .
O6 O -0.0927(3) 0.84957(15) 0.2823(4) 0.0258(7) Uani 1 1 d .
O7 O 0.0037(3) 0.82786(15) 0.0970(4) 0.0295(8) Uani 1 1 d .
O8 O -0.0863(3) 0.71014(14) 0.1885(4) 0.0193(7) Uani 1 1 d .
O9 O -0.2007(3) 0.73238(15) 0.3513(4) 0.0247(7) Uani 1 1 d .
N1 N -0.1980(4) 1.02650(17) -0.0955(5) 0.0228(8) Uani 1 1 d .
N2 N -0.5287(4) 0.64552(19) -0.1180(5) 0.0266(9) Uani 1 1 d .
C1 C 0.2358(4) 0.8062(2) 0.8585(5) 0.0179(9) Uani 1 1 d .
C2 C 0.3358(4) 0.8488(2) 0.8397(5) 0.0198(9) Uani 1 1 d .
C3 C 0.3211(4) 0.8894(2) 0.7118(6) 0.0234(10) Uani 1 1 d .
C4 C 0.4196(5) 0.9279(3) 0.7071(7) 0.0423(15) Uani 1 1 d .
H4A H 0.4085 0.9563 0.6247 0.051 Uiso 1 1 calc R
C5 C 0.5343(6) 0.9237(4) 0.8260(8) 0.060(2) Uani 1 1 d .
H5A H 0.6012 0.9481 0.8202 0.072 Uiso 1 1 calc R
C6 C 0.5498(5) 0.8840(3) 0.9521(8) 0.0529(18) Uani 1 1 d .
H6A H 0.6268 0.8813 1.0313 0.064 Uiso 1 1 calc R
C7 C 0.4501(4) 0.8479(3) 0.9607(6) 0.0318(12) Uani 1 1 d .
H7A H 0.4596 0.8225 1.0492 0.038 Uiso 1 1 calc R
C8 C -0.0635(4) 0.8610(2) 0.1561(5) 0.0188(9) Uani 1 1 d .
C9 C -0.1097(4) 0.91924(18) 0.0687(5) 0.0145(8) Uani 1 1 d .
C10 C -0.1605(5) 0.9642(2) 0.1411(6) 0.0249(10) Uani 1 1 d .
H10A H -0.1662 0.9594 0.2456 0.030 Uiso 1 1 calc R
C11 C -0.2028(5) 1.0164(2) 0.0554(6) 0.0294(11) Uani 1 1 d .
H11A H -0.2369 1.0464 0.1054 0.035 Uiso 1 1 calc R
C12 C -0.1466(4) 0.9830(2) -0.1634(6) 0.0232(10) Uani 1 1 d .
H12A H -0.1409 0.9890 -0.2675 0.028 Uiso 1 1 calc R
C13 C -0.1014(4) 0.9294(2) -0.0853(5) 0.0215(9) Uani 1 1 d .
H13A H -0.0657 0.9004 -0.1364 0.026 Uiso 1 1 calc R
C14 C -0.1903(4) 0.71128(19) 0.2223(5) 0.0170(9) Uani 1 1 d .
C15 C -0.3070(4) 0.6868(2) 0.1027(5) 0.0184(9) Uani 1 1 d .
C16 C -0.4228(4) 0.7081(2) 0.1058(6) 0.0256(10) Uani 1 1 d .
H16A H -0.4286 0.7360 0.1840 0.031 Uiso 1 1 calc R
C17 C -0.5300(4) 0.6881(2) -0.0075(6) 0.0295(11) Uani 1 1 d .
H17A H -0.6070 0.7047 -0.0075 0.035 Uiso 1 1 calc R
C18 C -0.4157(5) 0.6235(2) -0.1148(6) 0.0299(11) Uani 1 1 d .
H18A H -0.4127 0.5927 -0.1870 0.036 Uiso 1 1 calc R
C19 C -0.3031(4) 0.6434(2) -0.0112(6) 0.0265(11) Uani 1 1 d .
H19A H -0.2267 0.6281 -0.0179 0.032 Uiso 1 1 calc R

loop_
_atom_site_aniso_label
_atom_site_aniso_U_11
_atom_site_aniso_U_22
_atom_site_aniso_U_33
_atom_site_aniso_U_23
_atom_site_aniso_U_13
_atom_site_aniso_U_12
La1 0.01171(12) 0.01213(12) 0.00995(12) 0.00079(9) 0.00121(8) -0.00068(9)
Ag1 0.0393(2) 0.0376(2) 0.0286(2) 0.01538(18) 0.00781(17) 0.01893(18)
S1 0.0349(6) 0.0167(5) 0.0160(6) 0.0024(4) 0.0072(5) -0.0063(5)
O1 0.0259(16) 0.0165(16) 0.0236(17) 0.0010(14) -0.0090(14) -0.0050(13)
O2 0.038(2) 0.040(2) 0.029(2) -0.0048(17) 0.0161(16) -0.0155(17)
O3 0.0281(17) 0.0307(19) 0.0213(17) 0.0027(15) 0.0098(14) 0.0034(14)
O4 0.0265(16) 0.0291(18) 0.0181(16) -0.0073(14) 0.0068(13) -0.0089(14)
O5 0.078(3) 0.024(2) 0.033(2) 0.0119(17) 0.013(2) -0.011(2)
O6 0.0308(17) 0.0236(17) 0.0214(18) 0.0123(15) 0.0050(14) 0.0063(14)
O7 0.0313(18) 0.0170(17) 0.038(2) -0.0040(15) 0.0056(16) 0.0088(14)
O8 0.0132(14) 0.0247(16) 0.0208(16) 0.0008(14) 0.0065(12) -0.0022(12)
O9 0.0163(15) 0.038(2) 0.0184(16) -0.0109(15) 0.0025(13) -0.0066(14)
N1 0.0250(19) 0.0140(19) 0.028(2) 0.0041(17) 0.0052(17) 0.0008(15)
N2 0.0223(19) 0.032(2) 0.022(2) -0.0026(18) 0.0005(16) -0.0076(17)
C1 0.0156(19) 0.017(2) 0.018(2) 0.0010(18) 0.0000(17) -0.0001(17)
C2 0.016(2) 0.029(2) 0.015(2) -0.0075(19) 0.0055(17) -0.0058(18)
C3 0.031(2) 0.023(2) 0.018(2) -0.009(2) 0.0105(19) -0.013(2)
C4 0.055(3) 0.047(4) 0.028(3) -0.012(3) 0.018(3) -0.037(3)
C5 0.046(4) 0.095(6) 0.044(4) -0.023(4) 0.021(3) -0.052(4)
C6 0.028(3) 0.088(5) 0.039(4) -0.014(4) 0.003(3) -0.028(3)
C7 0.020(2) 0.052(3) 0.023(3) -0.005(2) 0.005(2) -0.007(2)
C8 0.017(2) 0.015(2) 0.021(2) 0.0004(18) -0.0009(17) -0.0015(17)
C9 0.0128(18) 0.0110(19) 0.017(2) 0.0009(17) -0.0001(16) 0.0013(16)
C10 0.037(3) 0.023(2) 0.018(2) 0.004(2) 0.013(2) 0.010(2)
C11 0.049(3) 0.019(2) 0.024(3) 0.003(2) 0.016(2) 0.015(2)
C12 0.029(2) 0.024(2) 0.016(2) 0.003(2) 0.0068(19) -0.001(2)
C13 0.027(2) 0.019(2) 0.019(2) -0.0009(19) 0.0089(19) 0.0021(19)
C14 0.017(2) 0.014(2) 0.018(2) 0.0029(18) 0.0011(17) -0.0011(16)
C15 0.017(2) 0.023(2) 0.014(2) -0.0004(18) 0.0032(17) -0.0054(17)
C16 0.019(2) 0.029(3) 0.026(3) -0.008(2) 0.0016(19) 0.0003(19)
C17 0.020(2) 0.026(3) 0.038(3) -0.007(2) 0.001(2) 0.002(2)
C18 0.033(3) 0.034(3) 0.023(3) -0.011(2) 0.009(2) -0.008(2)
C19 0.021(2) 0.036(3) 0.024(3) -0.009(2) 0.0084(19) -0.004(2)

loop_
_atom_type_symbol
_atom_type_description
_atom_type_scat_dispersion_real
_atom_type_scat_dispersion_imag
_atom_type_scat_source
C C 0.0033 0.0016 'International Tables Vol C Tables 4.2.6.8 and 6.1.1.4'
H H 0.0000 0.0000 'International Tables Vol C Tables 4.2.6.8 and 6.1.1.4'
N N 0.0061 0.0033 'International Tables Vol C Tables 4.2.6.8 and 6.1.1.4'
O O 0.0106 0.0060 'International Tables Vol C Tables 4.2.6.8 and 6.1.1.4'
S S 0.1246 0.1234 'International Tables Vol C Tables 4.2.6.8 and 6.1.1.4'
Ag Ag -0.8971 1.1015 'International Tables Vol C Tables 4.2.6.8 and 6.1.1.4'
La La -0.2871 2.4523 'International Tables Vol C Tables 4.2.6.8 and 6.1.1.4'

loop_
_geom_angle_atom_site_label_1
_geom_angle_atom_site_label_2
_geom_angle_atom_site_label_3
_geom_angle
_geom_angle_site_symmetry_1
_geom_angle_site_symmetry_3
O7 La1 O1 74.53(11) 4_576 .
O7 La1 O6 143.28(11) 4_576 .
O1 La1 O6 134.20(11) . .
O7 La1 O8 73.02(11) 4_576 4_576
O1 La1 O8 70.28(10) . 4_576
O6 La1 O8 94.04(10) . 4_576
O7 La1 O9 71.93(11) 4_576 .
O1 La1 O9 136.63(11) . .
O6 La1 O9 71.49(11) . .
O8 La1 O9 74.17(10) 4_576 .
O7 La1 O4 145.08(11) 4_576 .
O1 La1 O4 78.29(10) . .
O6 La1 O4 71.48(10) . .
O8 La1 O4 117.40(10) 4_576 .
O9 La1 O4 141.83(11) . .
O7 La1 O2 66.98(12) 4_576 4_575
O1 La1 O2 68.34(11) . 4_575
O6 La1 O2 137.49(11) . 4_575
O8 La1 O2 128.17(10) 4_576 4_575
O9 La1 O2 120.03(12) . 4_575
O4 La1 O2 82.89(11) . 4_575
O7 La1 O8 84.24(11) 4_576 .
O1 La1 O8 150.62(10) . .
O6 La1 O8 74.13(10) . .
O8 La1 O8 122.78(10) 4_576 .
O9 La1 O8 48.78(9) . .
O4 La1 O8 111.20(9) . .
O2 La1 O8 84.88(10) 4_575 .
O7 La1 O3 128.36(11) 4_576 .
O1 La1 O3 63.99(10) . .
O6 La1 O3 70.34(10) . .
O8 La1 O3 65.16(10) 4_576 .
O9 La1 O3 120.61(10) . .
O4 La1 O3 52.47(9) . .
O2 La1 O3 118.98(11) 4_575 .
O8 La1 O3 144.15(9) . .
N1 Ag1 N2 137.47(15) 3_576 4_677
N1 Ag1 O4 114.48(13) 3_576 1_556
N2 Ag1 O4 85.83(13) 4_677 1_556
N1 Ag1 O2 105.28(14) 3_576 .
N2 Ag1 O2 105.29(14) 4_677 .
O4 Ag1 O2 103.67(10) 1_556 .
O5 S1 O3 115.9(2) . .
O5 S1 O4 113.6(2) . .
O3 S1 O4 108.63(19) . .
O5 S1 C3 105.9(2) . .
O3 S1 C3 107.6(2) . .
O4 S1 C3 104.3(2) . .
C1 O1 La1 141.5(3) . .
C1 O2 Ag1 125.6(3) . .
C1 O2 La1 108.5(3) . 4_576
Ag1 O2 La1 122.37(13) . 4_576
S1 O3 La1 95.91(16) . .
S1 O4 Ag1 114.08(17) . 1_554
S1 O4 La1 102.41(15) . .
Ag1 O4 La1 138.89(13) 1_554 .
C8 O6 La1 119.6(3) . .
C8 O7 La1 147.3(3) . 4_575
C14 O8 La1 146.1(3) . 4_575
C14 O8 La1 89.7(2) . .
La1 O8 La1 111.71(10) 4_575 .
C14 O9 La1 98.9(2) . .
C12 N1 C11 116.7(4) . .
C12 N1 Ag1 125.7(3) . 3_576
C11 N1 Ag1 117.6(3) . 3_576
C18 N2 C17 116.3(4) . .
C18 N2 Ag1 125.6(3) . 4_474
C17 N2 Ag1 118.0(3) . 4_474
O1 C1 O2 121.8(4) . .
O1 C1 C2 120.7(4) . .
O2 C1 C2 117.3(4) . .
C7 C2 C3 118.5(4) . .
C7 C2 C1 116.8(4) . .
C3 C2 C1 124.6(4) . .
C4 C3 C2 120.1(5) . .
C4 C3 S1 117.1(4) . .
C2 C3 S1 122.7(3) . .
C5 C4 C3 119.7(6) . .
C5 C4 H4A 120.2 . .
C3 C4 H4A 120.2 . .
C6 C5 C4 120.6(5) . .
C6 C5 H5A 119.7 . .
C4 C5 H5A 119.7 . .
C5 C6 C7 119.6(5) . .
C5 C6 H6A 120.2 . .
C7 C6 H6A 120.2 . .
C6 C7 C2 121.4(5) . .
C6 C7 H7A 119.3 . .
C2 C7 H7A 119.3 . .
O6 C8 O7 124.9(4) . .
O6 C8 C9 118.3(4) . .
O7 C8 C9 116.8(4) . .
C10 C9 C13 118.1(4) . .
C10 C9 C8 120.9(4) . .
C13 C9 C8 121.0(4) . .
C9 C10 C11 118.7(4) . .
C9 C10 H10A 120.7 . .
C11 C10 H10A 120.7 . .
N1 C11 C10 124.1(4) . .
N1 C11 H11A 118.0 . .
C10 C11 H11A 118.0 . .
N1 C12 C13 122.8(4) . .
N1 C12 H12A 118.6 . .
C13 C12 H12A 118.6 . .
C9 C13 C12 119.7(4) . .
C9 C13 H13A 120.2 . .
C12 C13 H13A 120.2 . .
O9 C14 O8 122.6(4) . .
O9 C14 C15 117.9(4) . .
O8 C14 C15 119.5(4) . .
C16 C15 C19 118.2(4) . .
C16 C15 C14 119.0(4) . .
C19 C15 C14 122.8(4) . .
C15 C16 C17 119.6(4) . .
C15 C16 H16A 120.2 . .
C17 C16 H16A 120.2 . .
N2 C17 C16 123.1(4) . .
N2 C17 H17A 118.4 . .
C16 C17 H17A 118.4 . .
N2 C18 C19 124.3(5) . .
N2 C18 H18A 117.9 . .
C19 C18 H18A 117.9 . .
C18 C19 C15 118.3(4) . .
C18 C19 H19A 120.8 . .
C15 C19 H19A 120.8 . .

loop_
_geom_bond_atom_site_label_1
_geom_bond_atom_site_label_2
_geom_bond_distance
_geom_bond_site_symmetry_2
La1 O7 2.431(3) 4_576
La1 O1 2.492(3) .
La1 O6 2.538(3) .
La1 O8 2.565(3) 4_576
La1 O9 2.571(3) .
La1 O4 2.602(3) .
La1 O2 2.607(3) 4_575
La1 O8 2.752(3) .
La1 O3 2.771(3) .
Ag1 N1 2.245(4) 3_576
Ag1 N2 2.297(4) 4_677
Ag1 O4 2.570(3) 1_556
Ag1 O2 2.589(4) .
S1 O5 1.439(4) .
S1 O3 1.451(3) .
S1 O4 1.479(3) .
S1 C3 1.770(5) .
O1 C1 1.247(5) .
O2 C1 1.249(5) .
O2 La1 2.607(3) 4_576
O4 Ag1 2.570(3) 1_554
O6 C8 1.250(5) .
O7 C8 1.253(5) .
O7 La1 2.431(3) 4_575
O8 C14 1.268(5) .
O8 La1 2.565(3) 4_575
O9 C14 1.244(5) .
N1 C12 1.337(6) .
N1 C11 1.340(6) .
N1 Ag1 2.245(4) 3_576
N2 C18 1.337(6) .
N2 C17 1.344(6) .
N2 Ag1 2.297(4) 4_474
C1 C2 1.499(6) .
C2 C7 1.391(6) .
C2 C3 1.397(7) .
C3 C4 1.394(6) .
C4 C5 1.389(9) .
C4 H4A 0.9300 .
C5 C6 1.372(10) .
C5 H5A 0.9300 .
C6 C7 1.382(7) .
C6 H6A 0.9300 .
C7 H7A 0.9300 .
C8 C9 1.506(6) .
C9 C10 1.378(6) .
C9 C13 1.379(6) .
C10 C11 1.378(6) .
C10 H10A 0.9300 .
C11 H11A 0.9300 .
C12 C13 1.383(6) .
C12 H12A 0.9300 .
C13 H13A 0.9300 .
C14 C15 1.505(6) .
C15 C16 1.376(6) .
C15 C19 1.384(6) .
C16 C17 1.378(6) .
C16 H16A 0.9300 .
C17 H17A 0.9300 .
C18 C19 1.382(7) .
C18 H18A 0.9300 .
C19 H19A 0.9300 .

loop_
_geom_torsion_atom_site_label_1
_geom_torsion_atom_site_label_2
_geom_torsion_atom_site_label_3
_geom_torsion_atom_site_label_4
_geom_torsion
_geom_torsion_site_symmetry_1
_geom_torsion_site_symmetry_4
O7 La1 O1 C1 -148.6(5) 4_576 .
O6 La1 O1 C1 4.4(5) . .
O8 La1 O1 C1 -71.5(5) 4_576 .
O9 La1 O1 C1 -108.2(5) . .
O4 La1 O1 C1 53.5(5) . .
O2 La1 O1 C1 140.5(5) 4_575 .
O8 La1 O1 C1 166.1(4) . .
O3 La1 O1 C1 -0.2(5) . .
N1 Ag1 O2 C1 56.2(4) 3_576 .
N2 Ag1 O2 C1 -93.9(4) 4_677 .
O4 Ag1 O2 C1 176.8(4) 1_556 .
N1 Ag1 O2 La1 -100.45(18) 3_576 4_576
N2 Ag1 O2 La1 109.48(19) 4_677 4_576
O4 Ag1 O2 La1 20.1(2) 1_556 4_576
O5 S1 O3 La1 136.2(2) . .
O4 S1 O3 La1 6.9(2) . .
C3 S1 O3 La1 -105.50(19) . .
O7 La1 O3 S1 130.61(16) 4_576 .
O1 La1 O3 S1 90.47(17) . .
O6 La1 O3 S1 -86.01(16) . .
O8 La1 O3 S1 169.65(19) 4_576 .
O9 La1 O3 S1 -138.91(15) . .
O4 La1 O3 S1 -4.69(13) . .
O2 La1 O3 S1 48.18(19) 4_575 .
O8 La1 O3 S1 -78.2(2) . .
O5 S1 O4 Ag1 22.6(3) . 1_554
O3 S1 O4 Ag1 153.11(17) . 1_554
C3 S1 O4 Ag1 -92.3(2) . 1_554
O5 S1 O4 La1 -138.0(2) . .
O3 S1 O4 La1 -7.5(2) . .
C3 S1 O4 La1 107.10(19) . .
O7 La1 O4 S1 -100.8(2) 4_576 .
O1 La1 O4 S1 -61.40(17) . .
O6 La1 O4 S1 83.72(18) . .
O8 La1 O4 S1 -1.1(2) 4_576 .
O9 La1 O4 S1 98.2(2) . .
O2 La1 O4 S1 -130.67(18) 4_575 .
O8 La1 O4 S1 147.66(15) . .
O3 La1 O4 S1 4.68(14) . .
O7 La1 O4 Ag1 106.7(2) 4_576 1_554
O1 La1 O4 Ag1 146.1(2) . 1_554
O6 La1 O4 Ag1 -68.8(2) . 1_554
O8 La1 O4 Ag1 -153.66(18) 4_576 1_554
O9 La1 O4 Ag1 -54.3(3) . 1_554
O2 La1 O4 Ag1 76.8(2) 4_575 1_554
O8 La1 O4 Ag1 -4.9(2) . 1_554
O3 La1 O4 Ag1 -147.9(3) . 1_554
O7 La1 O6 C8 -118.7(3) 4_576 .
O1 La1 O6 C8 108.4(3) . .
O8 La1 O6 C8 174.6(3) 4_576 .
O9 La1 O6 C8 -113.6(3) . .
O4 La1 O6 C8 57.0(3) . .
O2 La1 O6 C8 1.0(4) 4_575 .
O8 La1 O6 C8 -62.4(3) . .
O3 La1 O6 C8 112.8(3) . .
O7 La1 O8 C14 72.3(2) 4_576 .
O1 La1 O8 C14 115.8(3) . .
O6 La1 O8 C14 -77.7(2) . .
O8 La1 O8 C14 6.8(2) 4_576 .
O9 La1 O8 C14 1.3(2) . .
O4 La1 O8 C14 -140.0(2) . .
O2 La1 O8 C14 139.6(3) 4_575 .
O3 La1 O8 C14 -85.4(3) . .
O7 La1 O8 La1 -134.59(13) 4_576 4_575
O1 La1 O8 La1 -91.1(2) . 4_575
O6 La1 O8 La1 75.38(12) . 4_575
O8 La1 O8 La1 159.87(12) 4_576 4_575
O9 La1 O8 La1 154.44(18) . 4_575
O4 La1 O8 La1 13.06(15) . 4_575
O2 La1 O8 La1 -67.27(13) 4_575 4_575
O3 La1 O8 La1 67.69(18) . 4_575
O7 La1 O9 C14 -99.7(3) 4_576 .
O1 La1 O9 C14 -140.8(3) . .
O6 La1 O9 C14 83.5(3) . .
O8 La1 O9 C14 -176.6(3) 4_576 .
O4 La1 O9 C14 69.0(3) . .
O2 La1 O9 C14 -51.3(3) 4_575 .
O8 La1 O9 C14 -1.4(2) . .
O3 La1 O9 C14 135.8(3) . .
La1 O1 C1 O2 112.5(5) . .
La1 O1 C1 C2 -72.6(6) . .
Ag1 O2 C1 O1 -167.7(3) . .
La1 O2 C1 O1 -8.4(5) 4_576 .
Ag1 O2 C1 C2 17.2(6) . .
La1 O2 C1 C2 176.6(3) 4_576 .
O1 C1 C2 C7 -127.1(5) . .
O2 C1 C2 C7 48.0(6) . .
O1 C1 C2 C3 54.0(6) . .
O2 C1 C2 C3 -130.9(5) . .
C7 C2 C3 C4 0.0(7) . .
C1 C2 C3 C4 178.9(5) . .
C7 C2 C3 S1 -177.8(4) . .
C1 C2 C3 S1 1.1(7) . .
O5 S1 C3 C4 -24.1(5) . .
O3 S1 C3 C4 -148.7(4) . .
O4 S1 C3 C4 96.1(4) . .
O5 S1 C3 C2 153.8(4) . .
O3 S1 C3 C2 29.2(5) . .
O4 S1 C3 C2 -86.1(4) . .
C2 C3 C4 C5 3.0(8) . .
S1 C3 C4 C5 -179.0(5) . .
C3 C4 C5 C6 -3.0(10) . .
C4 C5 C6 C7 -0.1(11) . .
C5 C6 C7 C2 3.3(10) . .
C3 C2 C7 C6 -3.2(8) . .
C1 C2 C7 C6 177.8(5) . .
La1 O6 C8 O7 15.3(6) . .
La1 O6 C8 C9 -163.5(3) . .
La1 O7 C8 O6 64.5(8) 4_575 .
La1 O7 C8 C9 -116.7(5) 4_575 .
O6 C8 C9 C10 12.8(6) . .
O7 C8 C9 C10 -166.1(4) . .
O6 C8 C9 C13 -167.7(4) . .
O7 C8 C9 C13 13.4(6) . .
C13 C9 C10 C11 1.3(7) . .
C8 C9 C10 C11 -179.2(4) . .
C12 N1 C11 C10 -1.1(8) . .
Ag1 N1 C11 C10 177.0(4) 3_576 .
C9 C10 C11 N1 0.1(8) . .
C11 N1 C12 C13 0.8(7) . .
Ag1 N1 C12 C13 -177.2(3) 3_576 .
C10 C9 C13 C12 -1.6(6) . .
C8 C9 C13 C12 179.0(4) . .
N1 C12 C13 C9 0.5(7) . .
La1 O9 C14 O8 2.7(5) . .
La1 O9 C14 C15 -176.9(3) . .
La1 O8 C14 O9 -133.5(4) 4_575 .
La1 O8 C14 O9 -2.5(4) . .
La1 O8 C14 C15 46.0(7) 4_575 .
La1 O8 C14 C15 177.1(4) . .
O9 C14 C15 C16 24.9(6) . .
O8 C14 C15 C16 -154.7(4) . .
O9 C14 C15 C19 -155.1(4) . .
O8 C14 C15 C19 25.3(7) . .
C19 C15 C16 C17 -2.8(7) . .
C14 C15 C16 C17 177.2(4) . .
C18 N2 C17 C16 -0.9(8) . .
Ag1 N2 C17 C16 175.7(4) 4_474 .
C15 C16 C17 N2 3.7(8) . .
C17 N2 C18 C19 -2.8(8) . .
Ag1 N2 C18 C19 -179.1(4) 4_474 .
N2 C18 C19 C15 3.5(8) . .
C16 C15 C19 C18 -0.6(7) . .
C14 C15 C19 C18 179.5(4) . .
